data_2205724
loop_
_publ_author_name
'Bobev, Svilen'
'Bauer, Eric D.'

_publ_section_title
;
 PrCu~5{-~<i>x</i>}In~1+<i>x~</i> [<i>x</i> = 0.24(1)] with the
 orthorhombic CeCu~6~ structure type
;
_journal_issue 5
_journal_name_full 'Acta Crystallographica Section E'
_journal_page_first i79
_journal_page_last i81
_journal_paper_doi 10.1107/S1600536805011797
_journal_volume 61
_journal_year 2005
_chemical_formula_iupac 'Cu4.76(1) In1.24(1) Pr'
_chemical_formula_moiety 'Cu4.76(1) In1.24(1) Pr'
_chemical_formula_sum 'Cu4.76 In1.24 Pr'
_chemical_formula_weight 585.74
_chemical_name_common PrCu~5-x~In~1+x~
_chemical_name_systematic
;
 ?
;
_space_group_IT_number 62
_symmetry_cell_setting orthorhombic
_symmetry_space_group_name_Hall '-P 2ac 2n'
_symmetry_space_group_name_H-M 'P n m a'
_atom_sites_solution_hydrogens geom
_atom_sites_solution_primary direct
_atom_sites_solution_secondary difmap
_audit_creation_method SHELXL-97
_cell_angle_alpha 90.00
_cell_angle_beta 90.00
_cell_angle_gamma 90.00
_cell_formula_units_Z 4
_cell_length_a 8.4061(7)
_cell_length_b 5.0843(4)
_cell_length_c 10.7278(8)
_cell_measurement_reflns_used 4154
_cell_measurement_temperature 93(2)
_cell_measurement_theta_max 28.26
_cell_measurement_theta_min 3.06
_cell_volume 458.50(6)
_computing_cell_refinement SMART
_computing_data_collection 'SMART (Bruker, 2002)'
_computing_data_reduction 'SAINT (Bruker, 2002)'
_computing_molecular_graphics 'XP in SHELXTL'
_computing_publication_material 'SHELXL97 (Sheldrick, 2001)'
_computing_structure_refinement SHELXTL
_computing_structure_solution 'SHELXTL (Sheldrick, 2001)'
_diffrn_ambient_temperature 93(2)
_diffrn_detector_area_resol_mean 8.3
_diffrn_measured_fraction_theta_full 1.000
_diffrn_measured_fraction_theta_max 1.000
_diffrn_measurement_device_type 'BRUKER SMART APEX 1000'
_diffrn_measurement_method \w
_diffrn_radiation_monochromator graphite
_diffrn_radiation_source 'fine-focus sealed tube'
_diffrn_radiation_type MoK\a
_diffrn_radiation_wavelength 0.71073
_diffrn_reflns_av_R_equivalents 0.0330
_diffrn_reflns_av_sigmaI/netI 0.0214
_diffrn_reflns_limit_h_max 11
_diffrn_reflns_limit_h_min -11
_diffrn_reflns_limit_k_max 6
_diffrn_reflns_limit_k_min -6
_diffrn_reflns_limit_l_max 13
_diffrn_reflns_limit_l_min -14
_diffrn_reflns_number 4154
_diffrn_reflns_theta_full 28.26
_diffrn_reflns_theta_max 28.26
_diffrn_reflns_theta_min 3.08
_diffrn_standards_decay_% 0
_diffrn_standards_interval_count 0
_diffrn_standards_number 0
_exptl_absorpt_coefficient_mu 37.983
_exptl_absorpt_correction_T_max 0.150
_exptl_absorpt_correction_T_min 0.124
_exptl_absorpt_correction_type multi-scan
_exptl_absorpt_process_details
;
(SADABS; Sheldrick, 2003)
;
_exptl_crystal_colour grey
_exptl_crystal_density_diffrn 8.485
_exptl_crystal_density_method 'not measured'
_exptl_crystal_description plate
_exptl_crystal_F_000 1031
_exptl_crystal_size_max 0.06
_exptl_crystal_size_mid 0.06
_exptl_crystal_size_min 0.05
_refine_diff_density_max 1.263
_refine_diff_density_min -0.984
_refine_ls_extinction_coef 0.00370(14)
_refine_ls_extinction_expression Fc^*^=kFc[1+0.001xFc^2^\l^3^/sin(2\q)]^-1/4^
_refine_ls_extinction_method SHELXL97
_refine_ls_goodness_of_fit_ref 1.136
_refine_ls_hydrogen_treatment undef
_refine_ls_matrix_type full
_refine_ls_number_parameters 42
_refine_ls_number_reflns 633
_refine_ls_number_restraints 0
_refine_ls_restrained_S_all 1.136
_refine_ls_R_factor_all 0.0205
_refine_ls_R_factor_gt 0.0160
_refine_ls_shift/su_max 0.000
_refine_ls_shift/su_mean 0.000
_refine_ls_structure_factor_coef Fsqd
_refine_ls_weighting_details 'w=1/[\s^2^(Fo^2^)+(0.0056P)^2^+1.7135P] where P=(Fo^2^+2Fc^2^)/3'
_refine_ls_weighting_scheme calc
_refine_ls_wR_factor_gt 0.0316
_refine_ls_wR_factor_ref 0.0326
_reflns_number_gt 560
_reflns_number_total 633
_reflns_threshold_expression I>2\s(I)
_cod_data_source_file hb6183.cif
_cod_data_source_block I
_cod_depositor_comments
;
The following automatic conversions were performed:
'_symmetry_cell_setting' value 'Orthorhombic' changed to 'orthorhombic'
according to '/home/saulius/struct/CIF-dictionaries/cif_core.dic'
dictionary named 'cif_core.dic' version 2.4.1 from 2010-06-29.

Automatic conversion script
Id: cif_fix_enum 1527 2010-12-29 10:47:43Z saulius 

The following automatic conversions were performed:

'_symmetry_cell_setting' value 'Orthorhombic' changed to
'orthorhombic' according to
/home/saulius/struct/CIF-dictionaries/cif_core.dic dictionary named
'cif_core.dic' version 2.4.1 from 2010-06-29.

Automatic conversion script
Id: cif_fix_values 1715 2011-07-08 13:25:40Z adriana 
;
_cod_database_code 2205724
_cod_database_fobs_code 2205724

loop_
_symmetry_equiv_pos_as_xyz
'x, y, z'
'-x+1/2, -y, z+1/2'
'-x, y+1/2, -z'
'x+1/2, -y+1/2, -z+1/2'
'-x, -y, -z'
'x-1/2, y, -z-1/2'
'x, -y-1/2, z'
'-x-1/2, y-1/2, z-1/2'

loop_
_atom_site_label
_atom_site_fract_x
_atom_site_fract_y
_atom_site_fract_z
_atom_site_U_iso_or_equiv
_atom_site_adp_type
_atom_site_calc_flag
_atom_site_refinement_flags
_atom_site_occupancy
_atom_site_type_symbol
Pr 0.25568(4) 0.2500 0.44097(3) 0.00624(11) Uani d S 1 Pr
In1 0.13927(5) 0.2500 0.13686(4) 0.00587(12) Uani d S 1 In
Cu2 0.81579(7) 0.2500 0.74391(6) 0.0044(2) Uani d SP 0.763(6) Cu
In2 0.81579(7) 0.2500 0.74391(6) 0.0044(2) Uani d SP 0.237(6) In
Cu3 0.55754(9) 0.2500 0.60362(7) 0.00706(17) Uani d S 1 Cu
Cu4 0.91654(8) 0.2500 0.51499(7) 0.00542(17) Uani d S 1 Cu
Cu5 0.43325(6) 0.00316(10) 0.18790(5) 0.00543(13) Uani d . 1 Cu

loop_
_atom_site_aniso_label
_atom_site_aniso_U_11
_atom_site_aniso_U_22
_atom_site_aniso_U_33
_atom_site_aniso_U_12
_atom_site_aniso_U_13
_atom_site_aniso_U_23
Pr 0.00590(17) 0.00485(18) 0.0080(2) 0.000 -0.00050(13) 0.000
In1 0.0049(2) 0.0081(2) 0.0046(2) 0.000 0.00006(15) 0.000
Cu2 0.0044(3) 0.0040(4) 0.0048(4) 0.000 0.0000(2) 0.000
In2 0.0044(3) 0.0040(4) 0.0048(4) 0.000 0.0000(2) 0.000
Cu3 0.0096(4) 0.0062(4) 0.0054(4) 0.000 0.0004(3) 0.000
Cu4 0.0071(3) 0.0040(4) 0.0051(4) 0.000 -0.0010(3) 0.000
Cu5 0.0075(3) 0.0042(3) 0.0046(3) 0.00072(19) -0.00013(19) 0.0004(2)

loop_
_atom_type_symbol
_atom_type_description
_atom_type_scat_dispersion_real
_atom_type_scat_dispersion_imag
_atom_type_scat_source
Cu Cu 0.3201 1.2651 'International Tables Vol C Tables 4.2.6.8 and 6.1.1.4'
In In -0.7276 1.3100 'International Tables Vol C Tables 4.2.6.8 and 6.1.1.4'
Pr Pr -0.2180 2.8214 'International Tables Vol C Tables 4.2.6.8 and 6.1.1.4'

loop_
_geom_angle_atom_site_label_1
_geom_angle_atom_site_label_2
_geom_angle_atom_site_label_3
_geom_angle_site_symmetry_1
_geom_angle_site_symmetry_3
_geom_angle
Cu4 Pr Cu4 1_455 5_666 59.110(13)
Cu4 Pr Cu4 1_455 5_656 59.109(13)
Cu4 Pr Cu4 5_666 5_656 118.15(3)
Cu4 Pr Cu3 1_455 5_666 122.838(14)
Cu4 Pr Cu3 5_666 5_666 63.769(18)
Cu4 Pr Cu3 5_656 5_666 177.98(2)
Cu4 Pr Cu3 1_455 5_656 122.838(14)
Cu4 Pr Cu3 5_666 5_656 177.98(2)
Cu4 Pr Cu3 5_656 5_656 63.768(18)
Cu3 Pr Cu3 5_666 5_656 114.30(3)
Cu4 Pr Cu3 1_455 . 129.92(2)
Cu4 Pr Cu3 5_666 . 108.192(17)
Cu4 Pr Cu3 5_656 . 108.192(17)
Cu3 Pr Cu3 5_666 . 70.246(18)
Cu3 Pr Cu3 5_656 . 70.246(18)
Cu4 Pr In2 1_455 5_666 89.186(16)
Cu4 Pr In2 5_666 5_666 48.853(18)
Cu4 Pr In2 5_656 5_666 132.21(2)
Cu3 Pr In2 5_666 5_666 49.330(17)
Cu3 Pr In2 5_656 5_666 130.59(2)
Cu3 Pr In2 . 5_666 119.576(13)
Cu4 Pr Cu2 1_455 5_666 89.186(16)
Cu4 Pr Cu2 5_666 5_666 48.853(18)
Cu4 Pr Cu2 5_656 5_666 132.21(2)
Cu3 Pr Cu2 5_666 5_666 49.330(17)
Cu3 Pr Cu2 5_656 5_666 130.59(2)
Cu3 Pr Cu2 . 5_666 119.576(13)
In2 Pr Cu2 5_666 5_666 0.00(3)
Cu4 Pr Cu2 1_455 5_656 89.186(16)
Cu4 Pr Cu2 5_666 5_656 132.21(2)
Cu4 Pr Cu2 5_656 5_656 48.853(18)
Cu3 Pr Cu2 5_666 5_656 130.59(2)
Cu3 Pr Cu2 5_656 5_656 49.330(17)
Cu3 Pr Cu2 . 5_656 119.576(13)
In2 Pr Cu2 5_666 5_656 101.63(2)
Cu2 Pr Cu2 5_666 5_656 101.63(2)
Cu4 Pr In2 1_455 5_656 89.186(16)
Cu4 Pr In2 5_666 5_656 132.21(2)
Cu4 Pr In2 5_656 5_656 48.853(18)
Cu3 Pr In2 5_666 5_656 130.59(2)
Cu3 Pr In2 5_656 5_656 49.330(17)
Cu3 Pr In2 . 5_656 119.576(13)
In2 Pr In2 5_666 5_656 101.63(2)
Cu2 Pr In2 5_666 5_656 101.63(2)
Cu2 Pr In2 5_656 5_656 0.00(3)
Cu4 Pr Cu5 1_455 6_556 47.109(17)
Cu4 Pr Cu5 5_666 6_556 89.528(18)
Cu4 Pr Cu5 5_656 6_556 48.513(17)
Cu3 Pr Cu5 5_666 6_556 132.941(19)
Cu3 Pr Cu5 5_656 6_556 92.325(17)
Cu3 Pr Cu5 . 6_556 156.429(12)
In2 Pr Cu5 5_666 6_556 83.725(16)
Cu2 Pr Cu5 5_666 6_556 83.725(16)
Cu2 Pr Cu5 5_656 6_556 45.541(14)
In2 Pr Cu5 5_656 6_556 45.541(14)
Cu4 Pr Cu5 1_455 4_455 47.109(17)
Cu4 Pr Cu5 5_666 4_455 48.513(17)
Cu4 Pr Cu5 5_656 4_455 89.528(18)
Cu3 Pr Cu5 5_666 4_455 92.325(17)
Cu3 Pr Cu5 5_656 4_455 132.941(19)
Cu3 Pr Cu5 . 4_455 156.428(12)
In2 Pr Cu5 5_666 4_455 45.541(14)
Cu2 Pr Cu5 5_666 4_455 45.541(14)
Cu2 Pr Cu5 5_656 4_455 83.725(15)
In2 Pr Cu5 5_656 4_455 83.725(15)
Cu5 Pr Cu5 6_556 4_455 44.83(2)
Cu3 In1 Cu5 6_556 7_565 114.36(2)
Cu3 In1 Cu5 6_556 . 114.36(2)
Cu5 In1 Cu5 7_565 . 52.75(2)
Cu3 In1 Cu4 6_556 6_556 69.96(2)
Cu5 In1 Cu4 7_565 6_556 52.707(19)
Cu5 In1 Cu4 . 6_556 52.706(19)
Cu3 In1 Cu5 6_556 6_556 118.78(2)
Cu5 In1 Cu5 7_565 6_556 126.856(18)
Cu5 In1 Cu5 . 6_556 102.020(17)
Cu4 In1 Cu5 6_556 6_556 151.248(14)
Cu3 In1 Cu5 6_556 4_455 118.78(2)
Cu5 In1 Cu5 7_565 4_455 102.019(17)
Cu5 In1 Cu5 . 4_455 126.857(18)
Cu4 In1 Cu5 6_556 4_455 151.248(14)
Cu5 In1 Cu5 6_556 4_455 52.30(2)
Cu3 In1 In2 6_556 5_666 117.673(14)
Cu5 In1 In2 7_565 5_666 53.498(17)
Cu5 In1 In2 . 5_666 101.06(2)
Cu4 In1 In2 6_556 5_666 98.476(17)
Cu5 In1 In2 6_556 5_666 100.15(2)
Cu5 In1 In2 4_455 5_666 52.814(17)
Cu3 In1 Cu2 6_556 5_666 117.673(14)
Cu5 In1 Cu2 7_565 5_666 53.498(17)
Cu5 In1 Cu2 . 5_666 101.06(2)
Cu4 In1 Cu2 6_556 5_666 98.476(17)
Cu5 In1 Cu2 6_556 5_666 100.15(2)
Cu5 In1 Cu2 4_455 5_666 52.814(17)
In2 In1 Cu2 5_666 5_666 0.00(3)
Cu3 In1 Cu2 6_556 5_656 117.672(14)
Cu5 In1 Cu2 7_565 5_656 101.06(2)
Cu5 In1 Cu2 . 5_656 53.499(17)
Cu4 In1 Cu2 6_556 5_656 98.475(17)
Cu5 In1 Cu2 6_556 5_656 52.815(17)
Cu5 In1 Cu2 4_455 5_656 100.15(2)
In2 In1 Cu2 5_666 5_656 124.63(3)
Cu2 In1 Cu2 5_666 5_656 124.63(3)
Cu3 In1 In2 6_556 5_656 117.672(14)
Cu5 In1 In2 7_565 5_656 101.06(2)
Cu5 In1 In2 . 5_656 53.499(17)
Cu4 In1 In2 6_556 5_656 98.475(17)
Cu5 In1 In2 6_556 5_656 52.815(17)
Cu5 In1 In2 4_455 5_656 100.15(2)
In2 In1 In2 5_666 5_656 124.63(3)
Cu2 In1 In2 5_666 5_656 124.63(3)
Cu2 In1 In2 5_656 5_656 0.00(2)
Cu3 In1 Cu3 6_556 2_564 75.389(19)
Cu5 In1 Cu3 7_565 2_564 97.279(17)
Cu5 In1 Cu3 . 2_564 150.026(19)
Cu4 In1 Cu3 6_556 2_564 112.156(18)
Cu5 In1 Cu3 6_556 2_564 96.57(2)
Cu5 In1 Cu3 4_455 2_564 51.739(19)
In2 In1 Cu3 5_666 2_564 52.135(17)
Cu2 In1 Cu3 5_666 2_564 52.135(17)
Cu2 In1 Cu3 5_656 2_564 149.37(2)
In2 In1 Cu3 5_656 2_564 149.37(2)
Cu3 In1 Cu3 6_556 2_554 75.389(19)
Cu5 In1 Cu3 7_565 2_554 150.026(19)
Cu5 In1 Cu3 . 2_554 97.279(17)
Cu4 In1 Cu3 6_556 2_554 112.155(18)
Cu5 In1 Cu3 6_556 2_554 51.739(19)
Cu5 In1 Cu3 4_455 2_554 96.57(2)
In2 In1 Cu3 5_666 2_554 149.37(2)
Cu2 In1 Cu3 5_666 2_554 149.37(2)
Cu2 In1 Cu3 5_656 2_554 52.135(17)
In2 In1 Cu3 5_656 2_554 52.135(17)
Cu3 In1 Cu3 2_564 2_554 112.69(3)
Cu5 Cu2 Cu5 2_655 8_766 60.81(3)
Cu5 Cu2 Cu5 2_655 5_656 119.38(2)
Cu5 Cu2 Cu5 8_766 5_656 177.08(3)
Cu5 Cu2 Cu5 2_655 3_656 177.08(3)
Cu5 Cu2 Cu5 8_766 3_656 119.38(2)
Cu5 Cu2 Cu5 5_656 3_656 60.26(3)
Cu5 Cu2 Cu4 2_655 . 60.41(2)
Cu5 Cu2 Cu4 8_766 . 60.41(2)
Cu5 Cu2 Cu4 5_656 . 122.41(3)
Cu5 Cu2 Cu4 3_656 . 122.41(3)
Cu5 Cu2 Cu3 2_655 6_657 60.13(2)
Cu5 Cu2 Cu3 8_766 6_657 60.13(2)
Cu5 Cu2 Cu3 5_656 6_657 117.20(3)
Cu5 Cu2 Cu3 3_656 6_657 117.20(3)
Cu4 Cu2 Cu3 . 6_657 109.80(3)
Cu5 Cu2 Cu3 2_655 . 123.17(3)
Cu5 Cu2 Cu3 8_766 . 123.17(3)
Cu5 Cu2 Cu3 5_656 . 59.44(2)
Cu5 Cu2 Cu3 3_656 . 59.44(2)
Cu4 Cu2 Cu3 . . 74.30(3)
Cu3 Cu2 Cu3 6_657 . 175.90(3)
Cu5 Cu2 In1 2_655 5_666 116.38(2)
Cu5 Cu2 In1 8_766 5_666 63.123(16)
Cu5 Cu2 In1 5_656 5_666 115.14(2)
Cu5 Cu2 In1 3_656 5_666 62.341(16)
Cu4 Cu2 In1 . 5_666 112.230(16)
Cu3 Cu2 In1 6_657 5_666 67.548(15)
Cu3 Cu2 In1 . 5_666 111.224(15)
Cu5 Cu2 In1 2_655 5_656 63.124(16)
Cu5 Cu2 In1 8_766 5_656 116.38(2)
Cu5 Cu2 In1 5_656 5_656 62.341(16)
Cu5 Cu2 In1 3_656 5_656 115.14(2)
Cu4 Cu2 In1 . 5_656 112.230(16)
Cu3 Cu2 In1 6_657 5_656 67.548(15)
Cu3 Cu2 In1 . 5_656 111.224(15)
In1 Cu2 In1 5_666 5_656 124.63(3)
Cu5 Cu2 Pr 2_655 5_666 113.67(2)
Cu5 Cu2 Pr 8_766 5_666 67.470(16)
Cu5 Cu2 Pr 5_656 5_666 114.33(2)
Cu5 Cu2 Pr 3_656 5_666 68.523(16)
Cu4 Cu2 Pr . 5_666 59.207(14)
Cu3 Cu2 Pr 6_657 5_666 121.458(14)
Cu3 Cu2 Pr . 5_666 60.326(14)
In1 Cu2 Pr 5_666 5_666 66.871(11)
In1 Cu2 Pr 5_656 5_666 168.50(2)
Cu5 Cu2 Pr 2_655 5_656 67.470(16)
Cu5 Cu2 Pr 8_766 5_656 113.67(2)
Cu5 Cu2 Pr 5_656 5_656 68.523(16)
Cu5 Cu2 Pr 3_656 5_656 114.33(2)
Cu4 Cu2 Pr . 5_656 59.207(14)
Cu3 Cu2 Pr 6_657 5_656 121.457(14)
Cu3 Cu2 Pr . 5_656 60.326(14)
In1 Cu2 Pr 5_666 5_656 168.50(2)
In1 Cu2 Pr 5_656 5_656 66.870(11)
Pr Cu2 Pr 5_666 5_656 101.63(2)
Cu5 Cu2 Pr 2_655 6_657 110.87(2)
Cu5 Cu2 Pr 8_766 6_657 110.87(2)
Cu5 Cu2 Pr 5_656 6_657 66.243(19)
Cu5 Cu2 Pr 3_656 6_657 66.243(19)
Cu4 Cu2 Pr . 6_657 169.47(3)
Cu3 Cu2 Pr 6_657 6_657 59.67(2)
Cu3 Cu2 Pr . 6_657 116.23(3)
In1 Cu2 Pr 5_666 6_657 65.087(15)
In1 Cu2 Pr 5_656 6_657 65.087(15)
Pr Cu2 Pr 5_666 6_657 124.819(12)
Pr Cu2 Pr 5_656 6_657 124.819(12)
Cu5 Cu3 Cu5 5_656 3_656 59.81(3)
Cu5 Cu3 In2 5_656 6_557 58.68(2)
Cu5 Cu3 In2 3_656 6_557 58.68(2)
Cu5 Cu3 Cu2 5_656 6_557 58.68(2)
Cu5 Cu3 Cu2 3_656 6_557 58.68(2)
In2 Cu3 Cu2 6_557 6_557 0.000(16)
Cu5 Cu3 Cu2 5_656 . 58.79(2)
Cu5 Cu3 Cu2 3_656 . 58.79(2)
In2 Cu3 Cu2 6_557 . 106.44(3)
Cu2 Cu3 Cu2 6_557 . 106.44(3)
Cu5 Cu3 In1 5_656 6_656 146.04(2)
Cu5 Cu3 In1 3_656 6_656 146.04(2)
In2 Cu3 In1 6_557 6_656 143.75(4)
Cu2 Cu3 In1 6_557 6_656 143.75(4)
Cu2 Cu3 In1 . 6_656 109.82(3)
Cu5 Cu3 Pr 5_656 5_666 122.70(3)
Cu5 Cu3 Pr 3_656 5_666 72.693(17)
In2 Cu3 Pr 6_557 5_666 120.220(16)
Cu2 Cu3 Pr 6_557 5_666 120.220(16)
Cu2 Cu3 Pr . 5_666 70.344(17)
In1 Cu3 Pr 6_656 5_666 73.365(17)
Cu5 Cu3 Pr 5_656 5_656 72.693(17)
Cu5 Cu3 Pr 3_656 5_656 122.70(3)
In2 Cu3 Pr 6_557 5_656 120.219(16)
Cu2 Cu3 Pr 6_557 5_656 120.219(16)
Cu2 Cu3 Pr . 5_656 70.344(17)
In1 Cu3 Pr 6_656 5_656 73.364(17)
Pr Cu3 Pr 5_666 5_656 114.30(3)
Cu5 Cu3 In1 5_656 2_565 109.28(3)
Cu5 Cu3 In1 3_656 2_565 60.005(17)
In2 Cu3 In1 6_557 2_565 60.316(15)
Cu2 Cu3 In1 6_557 2_565 60.316(15)
Cu2 Cu3 In1 . 2_565 112.251(19)
In1 Cu3 In1 6_656 2_565 104.611(19)
Pr Cu3 In1 5_666 2_565 66.436(10)
Pr Cu3 In1 5_656 2_565 177.26(3)
Cu5 Cu3 In1 5_656 2 60.005(17)
Cu5 Cu3 In1 3_656 2 109.28(3)
In2 Cu3 In1 6_557 2 60.316(15)
Cu2 Cu3 In1 6_557 2 60.316(15)
Cu2 Cu3 In1 . 2 112.251(19)
In1 Cu3 In1 6_656 2 104.611(19)
Pr Cu3 In1 5_666 2 177.26(3)
Pr Cu3 In1 5_656 2 66.435(10)
In1 Cu3 In1 2_565 2 112.69(3)
Cu5 Cu3 Pr 5_656 . 121.04(3)
Cu5 Cu3 Pr 3_656 . 121.04(3)
In2 Cu3 Pr 6_557 . 73.35(2)
Cu2 Cu3 Pr 6_557 . 73.35(2)
Cu2 Cu3 Pr . . 179.78(3)
In1 Cu3 Pr 6_656 . 70.40(2)
Pr Cu3 Pr 5_666 . 109.754(18)
Pr Cu3 Pr 5_656 . 109.754(18)
In1 Cu3 Pr 2_565 . 67.654(16)
In1 Cu3 Pr 2 . 67.654(16)
Cu5 Cu4 Cu5 6_656 4 59.83(3)
Cu5 Cu4 Cu5 6_656 2_655 110.174(19)
Cu5 Cu4 Cu5 4 2_655 147.26(3)
Cu5 Cu4 Cu5 6_656 8_766 147.26(3)
Cu5 Cu4 Cu5 4 8_766 110.174(19)
Cu5 Cu4 Cu5 2_655 8_766 59.68(3)
Cu5 Cu4 Cu2 6_656 . 146.71(2)
Cu5 Cu4 Cu2 4 . 146.71(2)
Cu5 Cu4 Cu2 2_655 . 58.75(2)
Cu5 Cu4 Cu2 8_766 . 58.75(2)
Cu5 Cu4 In1 6_656 6_656 63.27(2)
Cu5 Cu4 In1 4 6_656 63.27(2)
Cu5 Cu4 In1 2_655 6_656 144.18(2)
Cu5 Cu4 In1 8_766 6_656 144.18(2)
Cu2 Cu4 In1 . 6_656 105.92(3)
Cu5 Cu4 Cu4 6_656 5_766 108.18(4)
Cu5 Cu4 Cu4 4 5_766 56.22(2)
Cu5 Cu4 Cu4 2_655 5_766 106.11(4)
Cu5 Cu4 Cu4 8_766 5_766 53.95(2)
Cu2 Cu4 Cu4 . 5_766 105.11(3)
In1 Cu4 Cu4 6_656 5_766 109.31(3)
Cu5 Cu4 Cu4 6_656 5_756 56.22(2)
Cu5 Cu4 Cu4 4 5_756 108.18(4)
Cu5 Cu4 Cu4 2_655 5_756 53.95(2)
Cu5 Cu4 Cu4 8_766 5_756 106.11(4)
Cu2 Cu4 Cu4 . 5_756 105.11(3)
In1 Cu4 Cu4 6_656 5_756 109.31(3)
Cu4 Cu4 Cu4 5_766 5_756 120.96(5)
Cu5 Cu4 Pr 6_656 1_655 73.39(2)
Cu5 Cu4 Pr 4 1_655 73.39(2)
Cu5 Cu4 Pr 2_655 1_655 73.87(2)
Cu5 Cu4 Pr 8_766 1_655 73.87(2)
Cu2 Cu4 Pr . 1_655 124.59(3)
In1 Cu4 Pr 6_656 1_655 129.49(3)
Cu4 Cu4 Pr 5_766 1_655 60.51(2)
Cu4 Cu4 Pr 5_756 1_655 60.51(2)
Cu5 Cu4 Pr 6_656 5_666 126.37(3)
Cu5 Cu4 Pr 4 5_666 74.771(17)
Cu5 Cu4 Pr 2_655 5_666 123.43(3)
Cu5 Cu4 Pr 8_766 5_666 72.380(17)
Cu2 Cu4 Pr . 5_666 71.940(17)
In1 Cu4 Pr 6_656 5_666 71.995(16)
Cu4 Cu4 Pr 5_766 5_666 60.378(15)
Cu4 Cu4 Pr 5_756 5_666 177.05(4)
Pr Cu4 Pr 1_655 5_666 120.892(13)
Cu5 Cu4 Pr 6_656 5_656 74.771(17)
Cu5 Cu4 Pr 4 5_656 126.37(3)
Cu5 Cu4 Pr 2_655 5_656 72.380(17)
Cu5 Cu4 Pr 8_766 5_656 123.43(3)
Cu2 Cu4 Pr . 5_656 71.940(17)
In1 Cu4 Pr 6_656 5_656 71.995(16)
Cu4 Cu4 Pr 5_766 5_656 177.05(4)
Cu4 Cu4 Pr 5_756 5_656 60.377(15)
Pr Cu4 Pr 1_655 5_656 120.891(13)
Pr Cu4 Pr 5_666 5_656 118.15(3)
Cu5 Cu5 Cu4 7_565 6_556 60.085(15)
Cu5 Cu5 In2 7_565 2_654 120.405(14)
Cu4 Cu5 In2 6_556 2_654 120.20(3)
Cu5 Cu5 Cu2 7_565 2_654 120.405(14)
Cu4 Cu5 Cu2 6_556 2_654 120.20(3)
In2 Cu5 Cu2 2_654 2_654 0.00(3)
Cu5 Cu5 In2 7_565 5_656 120.133(14)
Cu4 Cu5 In2 6_556 5_656 116.84(3)
In2 Cu5 In2 2_654 5_656 110.84(2)
Cu2 Cu5 In2 2_654 5_656 110.84(2)
Cu5 Cu5 Cu2 7_565 5_656 120.133(14)
Cu4 Cu5 Cu2 6_556 5_656 116.84(3)
In2 Cu5 Cu2 2_654 5_656 110.84(2)
Cu2 Cu5 Cu2 2_654 5_656 110.84(2)
In2 Cu5 Cu2 5_656 5_656 0.00(3)
Cu5 Cu5 Cu5 7_565 7 180.0
Cu4 Cu5 Cu5 6_556 7 119.916(15)
In2 Cu5 Cu5 2_654 7 59.596(14)
Cu2 Cu5 Cu5 2_654 7 59.596(14)
In2 Cu5 Cu5 5_656 7 59.866(14)
Cu2 Cu5 Cu5 5_656 7 59.866(14)
Cu5 Cu5 Cu3 7_565 5_656 119.906(15)
Cu4 Cu5 Cu3 6_556 5_656 178.52(3)
In2 Cu5 Cu3 2_654 5_656 61.19(2)
Cu2 Cu5 Cu3 2_654 5_656 61.19(2)
In2 Cu5 Cu3 5_656 5_656 61.77(2)
Cu2 Cu5 Cu3 5_656 5_656 61.77(2)
Cu5 Cu5 Cu3 7 5_656 60.093(15)
Cu5 Cu5 Cu4 7_565 2_654 119.839(15)
Cu4 Cu5 Cu4 6_556 2_654 69.826(19)
In2 Cu5 Cu4 2_654 2_654 60.84(2)
Cu2 Cu5 Cu4 2_654 2_654 60.84(2)
In2 Cu5 Cu4 5_656 2_654 110.69(2)
Cu2 Cu5 Cu4 5_656 2_654 110.69(2)
Cu5 Cu5 Cu4 7 2_654 60.162(15)
Cu3 Cu5 Cu4 5_656 2_654 111.01(3)
Cu5 Cu5 In1 7_565 . 63.626(12)
Cu4 Cu5 In1 6_556 . 64.02(2)
In2 Cu5 In1 2_654 . 174.98(3)
Cu2 Cu5 In1 2_654 . 174.98(3)
In2 Cu5 In1 5_656 . 64.161(17)
Cu2 Cu5 In1 5_656 . 64.161(17)
Cu5 Cu5 In1 7 . 116.373(12)
Cu3 Cu5 In1 5_656 . 114.56(3)
Cu4 Cu5 In1 2_654 . 120.60(3)
Cu5 Cu5 In1 7_565 6_656 63.850(12)
Cu4 Cu5 In1 6_556 6_656 112.65(2)
In2 Cu5 In1 2_654 6_656 64.062(17)
Cu2 Cu5 In1 2_654 6_656 64.062(17)
In2 Cu5 In1 5_656 6_656 121.97(3)
Cu2 Cu5 In1 5_656 6_656 121.97(3)
Cu5 Cu5 In1 7 6_656 116.150(12)
Cu3 Cu5 In1 5_656 6_656 68.256(19)
Cu4 Cu5 In1 2_654 6_656 113.32(3)
In1 Cu5 In1 . 6_656 117.66(2)
Cu5 Cu5 Pr 7_565 6_656 67.586(10)
Cu4 Cu5 Pr 6_556 6_656 59.50(2)
In2 Cu5 Pr 2_654 6_656 66.989(17)
Cu2 Cu5 Pr 2_654 6_656 66.989(17)
In2 Cu5 Pr 5_656 6_656 169.61(2)
Cu2 Cu5 Pr 5_656 6_656 169.61(2)
Cu5 Cu5 Pr 7 6_656 112.415(10)
Cu3 Cu5 Pr 5_656 6_656 121.96(3)
Cu4 Cu5 Pr 2_654 6_656 59.106(16)
In1 Cu5 Pr . 6_656 118.003(19)
In1 Cu5 Pr 6_656 6_656 66.946(16)

loop_
_geom_bond_atom_site_label_1
_geom_bond_atom_site_label_2
_geom_bond_site_symmetry_2
_geom_bond_distance
_geom_bond_publ_flag
Pr Cu4 1_455 2.9594(8) n
Pr Cu4 5_666 2.9634(4) n
Pr Cu4 5_656 2.9634(4) n
Pr Cu3 5_666 3.0260(5) n
Pr Cu3 5_656 3.0260(5) n
Pr Cu3 . 3.0795(8) n
Pr In2 5_666 3.2798(5) n
Pr Cu2 5_666 3.2798(5) n
Pr Cu2 5_656 3.2798(5) n
Pr In2 5_656 3.2798(5) n
Pr Cu5 6_556 3.2913(6) n
Pr Cu5 4_455 3.2913(6) n
In1 Cu3 6_556 2.6697(9) n
In1 Cu5 7_565 2.8252(7) n
In1 Cu5 . 2.8252(7) n
In1 Cu4 6_556 2.8436(9) n
In1 Cu5 6_556 2.8476(6) n
In1 Cu5 4_455 2.8476(6) n
In1 In2 5_666 2.8708(4) n
In1 Cu2 5_666 2.8708(4) n
In1 Cu2 5_656 2.8708(4) n
In1 In2 5_656 2.8708(4) n
In1 Cu3 2_564 3.0540(5) n
In1 Cu3 2_554 3.0540(5) n
Cu2 Cu5 2_655 2.5432(7) n
Cu2 Cu5 8_766 2.5433(7) n
Cu2 Cu5 5_656 2.5640(7) n
Cu2 Cu5 3_656 2.5640(7) n
Cu2 Cu4 . 2.5977(10) n
Cu2 Cu3 6_657 2.6087(10) n
Cu2 Cu3 . 2.6415(10) n
Cu2 In1 5_666 2.8708(4) n
Cu2 In1 5_656 2.8708(4) n
Cu2 Pr 5_666 3.2798(5) n
Cu2 Pr 5_656 3.2798(5) n
Cu2 Pr 6_657 3.4182(8) n
Cu3 Cu5 5_656 2.5816(9) n
Cu3 Cu5 3_656 2.5816(9) n
Cu3 In2 6_557 2.6087(10) n
Cu3 Cu2 6_557 2.6087(10) n
Cu3 In1 6_656 2.6697(9) n
Cu3 Pr 5_666 3.0260(5) n
Cu3 Pr 5_656 3.0260(5) n
Cu3 In1 2_565 3.0539(5) n
Cu3 In1 2 3.0540(5) n
Cu4 Cu5 6_656 2.5164(9) n
Cu4 Cu5 4 2.5164(9) n
Cu4 Cu5 2_655 2.5869(8) n
Cu4 Cu5 8_766 2.5869(8) n
Cu4 In1 6_656 2.8436(9) n
Cu4 Cu4 5_766 2.9214(7) n
Cu4 Cu4 5_756 2.9214(7) n
Cu4 Pr 1_655 2.9594(8) n
Cu4 Pr 5_666 2.9634(4) n
Cu4 Pr 5_656 2.9634(4) n
Cu5 Cu5 7_565 2.5100(11) n
Cu5 Cu4 6_556 2.5164(9) n
Cu5 In2 2_654 2.5433(7) n
Cu5 Cu2 2_654 2.5433(7) n
Cu5 In2 5_656 2.5640(7) n
Cu5 Cu2 5_656 2.5640(7) n
Cu5 Cu5 7 2.5743(11) n
Cu5 Cu3 5_656 2.5816(9) n
Cu5 Cu4 2_654 2.5870(8) n
Cu5 In1 6_656 2.8476(6) n
Cu5 Pr 6_656 3.2913(6) n
